data_4068143
loop_
_publ_author_name
'Chouffai, Dounia'
'Zampella, Giuseppe'
'Capon, Jean-Fran\,cois'
'Gioia, Luca De'
'Goff, Alan Le'
'P\'etillon, Fran\,cois Y.'
'Schollhammer, Philippe'
'Talarmin, Jean'

_publ_section_title
;
 Electrochemical and Theoretical Studies of the Impact of the Chelating
 Ligand on the Reactivity of [Fe2(CO)4(\k2-LL)(\m-pdt)]+Complexes with
 Different Substrates (LL = IMe-CH2-IMe, dppe; IMe=
 1-Methylimidazol-2-ylidene)
;
_journal_issue 3
_journal_name_full Organometallics
_journal_page_first 1082
_journal_paper_doi 10.1021/om201143p
_journal_volume 31
_journal_year 2012
_chemical_formula_moiety
;
C21 H36 FE2 N4 O9 P2 S2 2+, 2(P F8 1-), C H2 CL2
;
_chemical_formula_sum 'C22 H38 Cl2 F12 Fe2 N4 O9 P4 S2'
_chemical_formula_weight 1101.16
_chemical_name_systematic
;
 ?
;
_space_group_IT_number 14
_symmetry_cell_setting monoclinic
_symmetry_Int_Tables_number 14
_symmetry_space_group_name_Hall '-P 2ybc'
_symmetry_space_group_name_H-M 'P 1 21/c 1'
_atom_sites_solution_hydrogens geom
_atom_sites_solution_primary direct
_atom_sites_solution_secondary difmap
_audit_conform_dict_location ftp://ftp.iucr.org/pub/cif_core.dic
_audit_conform_dict_name cif_core.dic
_audit_conform_dict_version 2.3
_audit_creation_date 2009-12-02T11:14:02-00:00
_audit_creation_method 'WinGX routine CIF_UPDATE'
_cell_angle_alpha 90
_cell_angle_beta 90.515(5)
_cell_angle_gamma 90
_cell_formula_units_Z 4
_cell_length_a 11.1098(6)
_cell_length_b 27.5014(12)
_cell_length_c 13.7020(6)
_cell_measurement_reflns_used 4588
_cell_measurement_temperature 170(2)
_cell_measurement_theta_max 22.18
_cell_measurement_theta_min 2.66
_cell_volume 4186.3(3)
_computing_cell_refinement
;
        CrysAlis RED, Oxford Diffraction Ltd.,
        Version 1.171.33.46 (release 27-08-2009 CrysAlis171 .NET)
        (compiled Aug 27 2009,17:19:36)
;
_computing_data_collection
;
        CrysAlis CCD, Oxford Diffraction Ltd.,
        Version 1.171.33.46 (release 27-08-2009 CrysAlis171 .NET)
        (compiled Aug 27 2009,17:19:36)
;
_computing_data_reduction
;
        CrysAlis RED, Oxford Diffraction Ltd.,
        Version 1.171.33.46 (release 27-08-2009 CrysAlis171 .NET)
        (compiled Aug 27 2009,17:19:36)
;
_computing_molecular_graphics 'ORTEP3 for Windows (Farrugia, 1997)'
_computing_publication_material 'PLATON (Spek, 1980-2002)'
_computing_structure_refinement 'SHELXL-97 (Sheldrick, 1997)'
_computing_structure_solution 'SHELXS-97 (Sheldrick, 1997)'
_diffrn_ambient_temperature 170(2)
_diffrn_detector 'CCD plate'
_diffrn_detector_area_resol_mean 8.3622
_diffrn_measured_fraction_theta_full 0.999
_diffrn_measured_fraction_theta_max 0.999
_diffrn_measurement_device 'Kappa-geometry diffractometer'
_diffrn_measurement_device_type 'Xcalibur, Sapphire2, large Be window'
_diffrn_measurement_method
;
4 stepped omega-scans over 115 deg. with kappa -79 deg. (chi -58.3 deg.),
        phi 0, 90, 180, 270 deg.
        step 1 deg., exposure time 160 s
        detector distance 50 mm
        detector angle 30 deg.
;
_diffrn_orient_matrix_UB_11 -0.0563676088
_diffrn_orient_matrix_UB_12 0.0079038589
_diffrn_orient_matrix_UB_13 -0.0189840355
_diffrn_orient_matrix_UB_21 0.030048127
_diffrn_orient_matrix_UB_22 0.0156717931
_diffrn_orient_matrix_UB_23 -0.0330452097
_diffrn_orient_matrix_UB_31 0.0013335921
_diffrn_orient_matrix_UB_32 -0.0189506415
_diffrn_orient_matrix_UB_33 -0.0351646115
_diffrn_radiation_monochromator graphite
_diffrn_radiation_probe x-ray
_diffrn_radiation_type MoK\a
_diffrn_radiation_wavelength 0.71073
_diffrn_reflns_av_R_equivalents 0.1303
_diffrn_reflns_av_unetI/netI 0.1735
_diffrn_reflns_limit_h_max 13
_diffrn_reflns_limit_h_min -13
_diffrn_reflns_limit_k_max 32
_diffrn_reflns_limit_k_min -34
_diffrn_reflns_limit_l_max 16
_diffrn_reflns_limit_l_min -17
_diffrn_reflns_number 32052
_diffrn_reflns_theta_full 26.37
_diffrn_reflns_theta_max 26.37
_diffrn_reflns_theta_min 2.78
_diffrn_source 'sealed X-ray tube'
_exptl_absorpt_coefficient_mu 1.176
_exptl_absorpt_correction_T_max 0.97
_exptl_absorpt_correction_T_min 0.882
_exptl_absorpt_correction_type analytical
_exptl_absorpt_process_details
;
        CrysAlis RED, Oxford Diffraction Ltd.,
        Version 1.171.33.46 (release 27-08-2009 CrysAlis171 .NET)
        (compiled Aug 27 2009,17:19:36)
Analytical numeric absorption correction using a multifaceted crystal
   model based on expressions derived by R.C. Clark & J.S. Reid.
        (Clark, R. C. & Reid, J. S. (1995). Acta Cryst. A51, 887-897)
;
_exptl_crystal_colour red
_exptl_crystal_density_diffrn 1.747
_exptl_crystal_density_method 'not measured'
_exptl_crystal_description
;
        truncated flat irregular hexagon, main faces {1 0 0}
;
_exptl_crystal_F_000 2224
_exptl_crystal_size_max 0.17
_exptl_crystal_size_mid 0.10
_exptl_crystal_size_min 0.03
_refine_diff_density_max 0.577
_refine_diff_density_min -0.361
_refine_diff_density_rms 0.089
_refine_ls_extinction_method none
_refine_ls_goodness_of_fit_ref 0.829
_refine_ls_hydrogen_treatment constr
_refine_ls_matrix_type full
_refine_ls_number_parameters 522
_refine_ls_number_reflns 8547
_refine_ls_number_restraints 188
_refine_ls_restrained_S_all 0.823
_refine_ls_R_factor_all 0.1475
_refine_ls_R_factor_gt 0.0579
_refine_ls_shift/su_max 0
_refine_ls_shift/su_mean 0
_refine_ls_structure_factor_coef Fsqd
_refine_ls_weighting_details 'calc w=1/[\s^2^(Fo^2^)+(0.0389P)^2^+0.0000P] where P=(Fo^2^+2Fc^2^)/3'
_refine_ls_weighting_scheme calc
_refine_ls_wR_factor_gt 0.0897
_refine_ls_wR_factor_ref 0.1072
_reflns_number_gt 4034
_reflns_number_total 8547
_reflns_threshold_expression >2sigma(I)
_cod_data_source_file om201143p_si_001.cif
_cod_data_source_block dc5x92a1
_cod_depositor_comments
;
The following automatic conversions were performed:

'_diffrn_radiation_probe' value 'X-ray' changed to 'x-ray' according
to /home/saulius/struct/CIF-dictionaries/cif_core.dic dictionary
named 'cif_core.dic' version 2.4.1 from 2010-06-29.

Automatic conversion script
Id: cif_fix_values 1715 2011-07-08 13:25:40Z adriana 
;
_cod_original_sg_symbol_Hall -P2ybc
_cod_original_sg_symbol_H-M P21/c
_cod_database_code 4068143

loop_
_symmetry_equiv_pos_as_xyz
'x, y, z'
'-x, y+1/2, -z+1/2'
'-x, -y, -z'
'x, -y-1/2, z-1/2'

loop_
_atom_site_label
_atom_site_type_symbol
_atom_site_fract_x
_atom_site_fract_y
_atom_site_fract_z
_atom_site_U_iso_or_equiv
_atom_site_adp_type
_atom_site_occupancy
_atom_site_symmetry_multiplicity
_atom_site_calc_flag
_atom_site_refinement_flags
C1 C 0.4831(5) 0.08151(18) 0.3555(4) 0.0262(12) Uani 1 1 d U
C2 C 0.8004(5) 0.2070(2) 0.3491(4) 0.0346(14) Uani 1 1 d U
C3 C 0.6020(5) 0.1592(2) 0.3117(3) 0.0292(12) Uani 1 1 d U
C4 C 0.8261(5) 0.03049(19) 0.4496(4) 0.0365(14) Uani 1 1 d U
H4A H 0.8521 0.0235 0.5174 0.044 Uiso 1 1 calc R
H4B H 0.79 0.0002 0.4233 0.044 Uiso 1 1 calc R
C5 C 0.9361(6) 0.0409(2) 0.3920(4) 0.0575(19) Uani 1 1 d U
H5A H 0.9841 0.0651 0.4291 0.069 Uiso 1 1 calc R
H5B H 0.9842 0.0106 0.39 0.069 Uiso 1 1 calc R
C6 C 0.9240(5) 0.0590(2) 0.2901(4) 0.0422(15) Uani 1 1 d U
H6A H 0.8937 0.0319 0.2492 0.051 Uiso 1 1 calc R
H6B H 1.0055 0.0673 0.2667 0.051 Uiso 1 1 calc R
C7 C 0.6440(4) 0.02426(18) 0.2551(3) 0.0218(11) Uani 1 1 d U
C8 C 0.5619(4) 0.10161(17) 0.1676(4) 0.0235(11) Uani 1 1 d U
C9 C 0.6956(5) -0.03624(18) 0.1524(4) 0.0325(14) Uani 1 1 d U
H9 H 0.7246 -0.0524 0.096 0.039 Uiso 1 1 calc R
C10 C 0.5459(5) 0.08966(19) 0.0043(4) 0.0336(13) Uani 1 1 d U
H10 H 0.5635 0.0787 -0.0598 0.04 Uiso 1 1 calc R
C11 C 0.6528(5) -0.05678(19) 0.2324(4) 0.0354(14) Uani 1 1 d U
H11 H 0.6463 -0.0907 0.2445 0.042 Uiso 1 1 calc R
C12 C 0.4512(5) 0.11462(19) 0.0315(4) 0.0349(14) Uani 1 1 d U
H12 H 0.388 0.1256 -0.01 0.042 Uiso 1 1 calc R
C13 C 0.5576(5) -0.02934(18) 0.3862(4) 0.0336(14) Uani 1 1 d U
H13A H 0.5792 -0.0044 0.4343 0.05 Uiso 1 1 calc R
H13B H 0.5814 -0.0614 0.411 0.05 Uiso 1 1 calc R
H13C H 0.4704 -0.0288 0.3747 0.05 Uiso 1 1 calc R
C14 C 0.3605(5) 0.14574(19) 0.1836(4) 0.0320(13) Uani 1 1 d U
H14A H 0.375 0.1437 0.2542 0.048 Uiso 1 1 calc R
H14B H 0.2847 0.1293 0.1672 0.048 Uiso 1 1 calc R
H14C H 0.3555 0.18 0.164 0.048 Uiso 1 1 calc R
C15 C 0.7162(5) 0.04985(18) 0.0940(4) 0.0292(13) Uani 1 1 d U
H15A H 0.7896 0.0681 0.113 0.035 Uiso 1 1 calc R
H15B H 0.7303 0.0342 0.0301 0.035 Uiso 1 1 calc R
C16 C 0.4178(6) 0.1809(2) 0.5543(5) 0.068(2) Uani 1 1 d U
H16A H 0.352 0.1571 0.552 0.101 Uiso 1 1 calc R
H16B H 0.3939 0.2102 0.5185 0.101 Uiso 1 1 calc R
H16C H 0.4356 0.1893 0.6224 0.101 Uiso 1 1 calc R
C17 C 0.6096(8) 0.2766(2) 0.5625(6) 0.102(3) Uani 1 1 d U
H17A H 0.5668 0.3025 0.5276 0.154 Uiso 1 1 calc R
H17B H 0.6825 0.2899 0.5931 0.154 Uiso 1 1 calc R
H17C H 0.5574 0.263 0.6129 0.154 Uiso 1 1 calc R
C18 C 0.6738(6) 0.1456(2) 0.6934(5) 0.069(2) Uani 1 1 d U
H18A H 0.7385 0.1468 0.7423 0.103 Uiso 1 1 calc R
H48B H 0.6775 0.1148 0.6578 0.103 Uiso 1 1 calc R
H48C H 0.5958 0.1484 0.7258 0.103 Uiso 1 1 calc R
C19 C 1.0988(6) 0.1702(2) 0.3675(5) 0.074(2) Uani 1 1 d U
H19A H 1.0883 0.1485 0.3113 0.111 Uiso 1 1 calc R
H19B H 1.1845 0.1773 0.3769 0.111 Uiso 1 1 calc R
H19C H 1.0549 0.2006 0.3555 0.111 Uiso 1 1 calc R
C20 C 1.0197(7) 0.1141(3) 0.6516(5) 0.094(3) Uani 1 1 d U
H20A H 1.0015 0.0842 0.6875 0.142 Uiso 1 1 calc R
H20B H 1.0281 0.1412 0.6976 0.142 Uiso 1 1 calc R
H20C H 1.095 0.11 0.6158 0.142 Uiso 1 1 calc R
C21 C 1.0288(6) 0.2347(2) 0.5852(5) 0.065(2) Uani 1 1 d U
H21A H 1.0345 0.2694 0.57 0.097 Uiso 1 1 calc R
H21B H 1.1043 0.2185 0.5679 0.097 Uiso 1 1 calc R
H21C H 1.0141 0.2305 0.6551 0.097 Uiso 1 1 calc R
O1 O 0.3939(3) 0.07634(13) 0.3945(3) 0.0382(10) Uani 1 1 d U
O2 O 0.8238(4) 0.24269(15) 0.3110(3) 0.0543(12) Uani 1 1 d U
O3 O 0.5545(3) 0.19510(13) 0.2924(2) 0.0402(10) Uani 1 1 d U
O16 O 0.5222(3) 0.16042(13) 0.5107(2) 0.0400(10) Uani 1 1 d U
O17 O 0.6412(4) 0.24005(14) 0.4969(3) 0.0569(12) Uani 1 1 d U
O18 O 0.6874(4) 0.18422(14) 0.6278(3) 0.0460(11) Uani 1 1 d U
O19 O 1.0535(3) 0.14747(14) 0.4521(3) 0.0526(11) Uani 1 1 d U
O20 O 0.9256(4) 0.12410(13) 0.5854(3) 0.0491(11) Uani 1 1 d U
O21 O 0.9315(3) 0.21359(13) 0.5303(3) 0.0431(10) Uani 1 1 d U
S1 S 0.70719(12) 0.07623(5) 0.45472(9) 0.0252(3) Uani 1 1 d U
S2 S 0.82694(12) 0.11160(5) 0.26827(9) 0.0290(3) Uani 1 1 d U
Fe1 Fe 0.62802(6) 0.09225(3) 0.30232(5) 0.02215(19) Uani 1 1 d U
Fe2 Fe 0.76471(7) 0.14997(3) 0.40405(5) 0.0255(2) Uani 1 1 d U
P1 P 0.65270(14) 0.18390(5) 0.51702(10) 0.0331(4) Uani 1 1 d U
P2 P 0.92432(13) 0.15930(5) 0.49407(11) 0.0340(4) Uani 1 1 d U
N1 N 0.6898(4) 0.01319(14) 0.1670(3) 0.0248(10) Uani 1 1 d U
N2 N 0.6146(4) 0.08251(14) 0.0873(3) 0.0259(10) Uani 1 1 d U
N3 N 0.6194(4) -0.01970(14) 0.2953(3) 0.0263(10) Uani 1 1 d U
N4 N 0.4597(4) 0.12215(14) 0.1321(3) 0.0262(10) Uani 1 1 d U
C22 C 0.9694(6) 0.1181(2) 0.9346(4) 0.0573(18) Uani 1 1 d U
H22A H 0.9362 0.0931 0.8899 0.069 Uiso 1 1 calc R
H22B H 1.0286 0.1376 0.8978 0.069 Uiso 1 1 calc R
Cl1 Cl 0.85355(18) 0.15573(7) 0.97300(16) 0.0863(6) Uani 1 1 d U
Cl2 Cl 1.04204(18) 0.08968(10) 1.03157(16) 0.1108(9) Uani 1 1 d U
P3 P 0.75935(14) 0.00405(6) 0.79518(11) 0.0365(4) Uani 1 1 d U
F1 F 0.7277(3) 0.05748(12) 0.8330(3) 0.0648(11) Uani 1 1 d U
F2 F 0.7910(3) -0.04899(11) 0.7592(2) 0.0492(9) Uani 1 1 d U
F3 F 0.7536(4) 0.02196(14) 0.6874(3) 0.0950(15) Uani 1 1 d U
F4 F 0.7644(4) -0.01401(13) 0.9038(3) 0.0829(13) Uani 1 1 d U
F6 F 0.6218(3) -0.00899(13) 0.7921(3) 0.0719(11) Uani 1 1 d U
F5 F 0.8967(3) 0.01694(14) 0.7987(4) 0.0944(14) Uani 1 1 d U
P4 P 0.26628(14) 0.30017(6) 0.32846(12) 0.0386(4) Uani 1 1 d U
F7 F 0.2394(3) 0.35185(12) 0.3761(3) 0.0697(11) Uani 1 1 d U
F8 F 0.2908(4) 0.25184(15) 0.2761(4) 0.1257(19) Uani 1 1 d U
F9 F 0.2474(4) 0.32610(17) 0.2261(3) 0.0903(13) Uani 1 1 d U
F10 F 0.2822(4) 0.27871(18) 0.4308(3) 0.1125(17) Uani 1 1 d U
F12 F 0.1263(3) 0.28823(12) 0.3305(3) 0.0611(10) Uani 1 1 d U
F11 F 0.4044(3) 0.31399(13) 0.3241(3) 0.0635(10) Uani 1 1 d U

loop_
_atom_site_aniso_label
_atom_site_aniso_U_11
_atom_site_aniso_U_22
_atom_site_aniso_U_33
_atom_site_aniso_U_23
_atom_site_aniso_U_13
_atom_site_aniso_U_12
C1 0.032(3) 0.024(3) 0.022(3) -0.002(2) -0.001(2) 0.007(2)
C2 0.040(4) 0.033(3) 0.031(3) -0.004(3) 0.000(3) 0.002(3)
C3 0.037(3) 0.029(3) 0.022(3) -0.002(2) -0.003(2) 0.006(3)
C4 0.039(4) 0.029(3) 0.041(3) -0.003(3) -0.009(3) 0.014(3)
C5 0.047(4) 0.061(5) 0.065(5) 0.002(3) 0.006(3) 0.035(4)
C6 0.027(3) 0.053(4) 0.047(4) -0.013(3) 0.000(3) 0.012(3)
C7 0.023(3) 0.024(3) 0.018(3) 0.000(2) -0.001(2) 0.005(2)
C8 0.024(3) 0.017(3) 0.029(3) 0.002(2) -0.002(2) 0.002(2)
C9 0.043(4) 0.021(3) 0.034(3) -0.010(2) -0.002(3) 0.006(3)
C10 0.045(4) 0.036(4) 0.019(3) 0.000(3) 0.001(3) -0.004(3)
C11 0.049(4) 0.017(3) 0.041(4) -0.007(2) 0.001(3) 0.008(3)
C12 0.045(4) 0.034(3) 0.025(3) 0.009(3) -0.013(3) -0.001(3)
C13 0.046(4) 0.023(3) 0.032(3) 0.004(2) 0.003(3) 0.001(3)
C14 0.029(3) 0.036(3) 0.031(3) 0.002(3) -0.003(3) 0.007(3)
C15 0.033(3) 0.033(3) 0.022(3) -0.004(2) 0.008(2) 0.001(3)
C16 0.050(4) 0.062(5) 0.091(6) -0.009(4) 0.031(4) 0.016(4)
C17 0.143(8) 0.040(5) 0.125(7) -0.027(4) 0.054(6) 0.016(5)
C18 0.081(6) 0.074(5) 0.051(4) 0.018(4) -0.005(4) -0.008(4)
C19 0.071(5) 0.062(5) 0.089(6) -0.002(4) 0.029(4) -0.015(4)
C20 0.099(7) 0.088(6) 0.095(6) 0.041(5) -0.053(5) -0.029(5)
C21 0.062(5) 0.053(4) 0.078(5) -0.018(4) -0.032(4) -0.009(4)
O1 0.031(2) 0.047(3) 0.037(2) -0.0016(19) 0.0076(19) 0.005(2)
O2 0.071(3) 0.039(3) 0.053(3) 0.011(2) -0.001(2) -0.014(2)
O3 0.053(3) 0.026(2) 0.041(2) -0.0047(18) -0.017(2) 0.011(2)
O16 0.034(2) 0.050(3) 0.036(2) -0.0133(19) 0.0032(18) 0.0152(19)
O17 0.086(4) 0.032(2) 0.052(3) -0.0132(19) -0.004(2) 0.025(2)
O18 0.055(3) 0.057(3) 0.026(2) -0.0036(19) 0.0003(19) 0.001(2)
O19 0.044(3) 0.048(3) 0.067(3) -0.006(2) 0.006(2) -0.005(2)
O20 0.053(3) 0.047(3) 0.047(3) 0.004(2) -0.023(2) 0.007(2)
O21 0.041(3) 0.038(2) 0.050(3) -0.0091(19) -0.012(2) -0.0026(19)
S1 0.0291(8) 0.0252(8) 0.0212(7) 0.0009(6) -0.0010(6) 0.0081(6)
S2 0.0285(8) 0.0320(8) 0.0266(8) -0.0032(6) 0.0021(6) 0.0011(6)
Fe1 0.0254(4) 0.0206(4) 0.0205(4) -0.0014(3) 0.0006(3) 0.0050(4)
Fe2 0.0307(5) 0.0229(4) 0.0229(4) -0.0018(3) -0.0010(3) 0.0026(4)
P1 0.0422(10) 0.0303(9) 0.0269(8) -0.0069(7) -0.0029(7) 0.0110(7)
P2 0.0314(9) 0.0352(10) 0.0355(9) -0.0048(7) -0.0036(7) 0.0005(7)
N1 0.026(3) 0.026(2) 0.023(2) -0.0062(18) 0.007(2) 0.004(2)
N2 0.031(3) 0.026(3) 0.021(2) -0.0024(19) 0.0015(19) 0.004(2)
N3 0.033(3) 0.021(2) 0.025(2) -0.0007(19) 0.001(2) 0.003(2)
N4 0.034(3) 0.021(3) 0.023(2) 0.0018(19) -0.004(2) 0.002(2)
C22 0.060(5) 0.062(5) 0.050(4) 0.010(3) 0.008(3) -0.013(4)
Cl1 0.0787(15) 0.0673(14) 0.1127(17) 0.0129(12) 0.0001(13) 0.0125(12)
Cl2 0.0636(14) 0.166(2) 0.1033(17) 0.0779(17) 0.0127(12) 0.0236(15)
P3 0.0335(10) 0.0373(10) 0.0387(10) -0.0049(7) 0.0057(8) 0.0040(8)
F1 0.076(3) 0.038(2) 0.081(3) -0.0067(18) 0.032(2) 0.0144(19)
F2 0.045(2) 0.040(2) 0.062(2) -0.0205(16) 0.0012(18) 0.0047(16)
F3 0.160(4) 0.081(3) 0.045(2) 0.020(2) 0.030(3) 0.028(3)
F4 0.128(4) 0.077(3) 0.044(2) -0.0057(19) -0.003(2) 0.035(3)
F6 0.034(2) 0.082(3) 0.100(3) -0.017(2) -0.002(2) 0.006(2)
F5 0.044(2) 0.067(3) 0.172(4) -0.056(3) 0.016(3) -0.009(2)
P4 0.0343(10) 0.0352(10) 0.0464(11) -0.0067(8) 0.0026(8) -0.0032(8)
F7 0.056(3) 0.048(2) 0.105(3) -0.030(2) 0.012(2) -0.0093(19)
F8 0.073(3) 0.071(3) 0.234(5) -0.088(3) 0.050(4) -0.006(2)
F9 0.075(3) 0.139(4) 0.057(2) 0.017(2) -0.009(2) -0.018(3)
F10 0.094(3) 0.150(4) 0.094(3) 0.079(3) -0.016(3) -0.015(3)
F12 0.039(2) 0.063(2) 0.082(3) -0.017(2) 0.0054(19) -0.0160(18)
F11 0.030(2) 0.072(3) 0.089(3) -0.011(2) -0.0004(19) -0.0057(18)

loop_
_atom_type_symbol
_atom_type_description
_atom_type_scat_dispersion_real
_atom_type_scat_dispersion_imag
_atom_type_scat_source
C C 0.0033 0.0016 'International Tables Vol C Tables 4.2.6.8 and 6.1.1.4'
H H 0 0 'International Tables Vol C Tables 4.2.6.8 and 6.1.1.4'
O O 0.0106 0.006 'International Tables Vol C Tables 4.2.6.8 and 6.1.1.4'
S S 0.1246 0.1234 'International Tables Vol C Tables 4.2.6.8 and 6.1.1.4'
Fe Fe 0.3463 0.8444 'International Tables Vol C Tables 4.2.6.8 and 6.1.1.4'
P P 0.1023 0.0942 'International Tables Vol C Tables 4.2.6.8 and 6.1.1.4'
N N 0.0061 0.0033 'International Tables Vol C Tables 4.2.6.8 and 6.1.1.4'
Cl Cl 0.1484 0.1585 'International Tables Vol C Tables 4.2.6.8 and 6.1.1.4'
F F 0.0171 0.0103 'International Tables Vol C Tables 4.2.6.8 and 6.1.1.4'

loop_
_exptl_crystal_face_index_h
_exptl_crystal_face_index_k
_exptl_crystal_face_index_l
_exptl_crystal_face_perp_dist
1 0 0 0.015
-1 0 0 0.015
0 -1 0 0.065
0 1 0 0.035
0 -1 1 0.085
0 1 1 0.085
0 0 -1 0.08
7 11 -16 0.05

loop_
_geom_angle_atom_site_label_1
_geom_angle_atom_site_label_2
_geom_angle_atom_site_label_3
_geom_angle
O1 C1 Fe1 175.5(5)
O2 C2 Fe2 177.7(5)
O3 C3 Fe1 154.4(4)
O3 C3 Fe2 127.0(4)
Fe1 C3 Fe2 78.5(2)
C5 C4 S1 119.1(4)
C5 C4 H4A 107.5
S1 C4 H4A 107.5
C5 C4 H4B 107.5
S1 C4 H4B 107.5
H4A C4 H4B 107
C6 C5 C4 119.6(5)
C6 C5 H5A 107.4
C4 C5 H5A 107.4
C6 C5 H5B 107.4
C4 C5 H5B 107.4
H5A C5 H5B 106.9
C5 C6 S2 117.9(4)
C5 C6 H6A 107.8
S2 C6 H6A 107.8
C5 C6 H6B 107.8
S2 C6 H6B 107.8
H6A C6 H6B 107.2
N1 C7 N3 103.9(4)
N1 C7 Fe1 122.6(4)
N3 C7 Fe1 133.4(4)
N4 C8 N2 103.7(4)
N4 C8 Fe1 133.3(4)
N2 C8 Fe1 122.8(3)
C11 C9 N1 106.4(5)
C11 C9 H9 126.8
N1 C9 H9 126.8
C12 C10 N2 106.2(5)
C12 C10 H10 126.9
N2 C10 H10 126.9
C9 C11 N3 107.5(5)
C9 C11 H11 126.2
N3 C11 H11 126.2
C10 C12 N4 108.1(5)
C10 C12 H12 125.9
N4 C12 H12 125.9
N3 C13 H13A 109.5
N3 C13 H13B 109.5
H13A C13 H13B 109.5
N3 C13 H13C 109.5
H13A C13 H13C 109.5
H13B C13 H13C 109.5
N4 C14 H14A 109.5
N4 C14 H14B 109.5
H14A C14 H14B 109.5
N4 C14 H14C 109.5
H14A C14 H14C 109.5
H14B C14 H14C 109.5
N2 C15 N1 108.2(4)
N2 C15 H15A 110.1
N1 C15 H15A 110.1
N2 C15 H15B 110.1
N1 C15 H15B 110.1
H15A C15 H15B 108.4
O16 C16 H16A 109.5
O16 C16 H16B 109.5
H16A C16 H16B 109.5
O16 C16 H16C 109.5
H16A C16 H16C 109.5
H16B C16 H16C 109.5
O17 C17 H17A 109.5
O17 C17 H17B 109.5
H17A C17 H17B 109.5
O17 C17 H17C 109.5
H17A C17 H17C 109.5
H17B C17 H17C 109.5
O18 C18 H18A 109.5
O18 C18 H48B 109.5
H18A C18 H48B 109.5
O18 C18 H48C 109.5
H18A C18 H48C 109.5
H48B C18 H48C 109.5
O19 C19 H19A 109.5
O19 C19 H19B 109.5
H19A C19 H19B 109.5
O19 C19 H19C 109.5
H19A C19 H19C 109.5
H19B C19 H19C 109.5
O20 C20 H20A 109.5
O20 C20 H20B 109.5
H20A C20 H20B 109.5
O20 C20 H20C 109.5
H20A C20 H20C 109.5
H20B C20 H20C 109.5
O21 C21 H21A 109.5
O21 C21 H21B 109.5
H21A C21 H21B 109.5
O21 C21 H21C 109.5
H21A C21 H21C 109.5
H21B C21 H21C 109.5
C16 O16 P1 124.3(4)
C17 O17 P1 127.9(4)
C18 O18 P1 126.3(4)
C19 O19 P2 122.5(4)
C20 O20 P2 129.2(4)
C21 O21 P2 125.7(4)
C4 S1 Fe2 113.79(19)
C4 S1 Fe1 111.56(18)
Fe2 S1 Fe1 69.69(4)
C6 S2 Fe2 114.85(18)
C6 S2 Fe1 110.3(2)
Fe2 S2 Fe1 69.03(4)
C1 Fe1 C3 89.7(2)
C1 Fe1 C7 93.4(2)
C3 Fe1 C7 164.6(2)
C1 Fe1 C8 94.2(2)
C3 Fe1 C8 83.2(2)
C7 Fe1 C8 81.59(19)
C1 Fe1 S1 86.37(16)
C3 Fe1 S1 100.62(16)
C7 Fe1 S1 94.61(14)
C8 Fe1 S1 176.19(14)
C1 Fe1 S2 167.29(16)
C3 Fe1 S2 86.35(17)
C7 Fe1 S2 93.58(15)
C8 Fe1 S2 97.33(15)
S1 Fe1 S2 82.51(5)
C1 Fe1 Fe2 113.86(16)
C3 Fe1 Fe2 56.65(16)
C7 Fe1 Fe2 134.19(14)
C8 Fe1 Fe2 128.79(14)
S1 Fe1 Fe2 54.02(4)
S2 Fe1 Fe2 54.19(4)
C2 Fe2 P2 87.28(18)
C2 Fe2 P1 93.05(18)
P2 Fe2 P1 90.83(6)
C2 Fe2 C3 80.9(2)
P2 Fe2 C3 166.61(15)
P1 Fe2 C3 83.64(14)
C2 Fe2 S1 172.49(18)
P2 Fe2 S1 99.51(6)
P1 Fe2 S1 90.07(6)
C3 Fe2 S1 92.71(15)
C2 Fe2 S2 89.54(17)
P2 Fe2 S2 105.66(6)
P1 Fe2 S2 163.42(6)
C3 Fe2 S2 80.60(14)
S1 Fe2 S2 85.55(5)
C2 Fe2 Fe1 116.20(17)
P2 Fe2 Fe1 148.28(5)
P1 Fe2 Fe1 107.77(5)
C3 Fe2 Fe1 44.88(14)
S1 Fe2 Fe1 56.29(4)
S2 Fe2 Fe1 56.79(4)
O18 P1 O17 100.6(2)
O18 P1 O16 105.8(2)
O17 P1 O16 108.5(2)
O18 P1 Fe2 123.31(17)
O17 P1 Fe2 109.77(17)
O16 P1 Fe2 108.11(14)
O21 P2 O20 109.3(2)
O21 P2 O19 105.4(2)
O20 P2 O19 99.2(2)
O21 P2 Fe2 109.29(15)
O20 P2 Fe2 112.30(16)
O19 P2 Fe2 120.56(17)
C7 N1 C9 111.9(4)
C7 N1 C15 122.7(4)
C9 N1 C15 125.1(4)
C8 N2 C10 112.0(4)
C8 N2 C15 122.1(4)
C10 N2 C15 124.6(4)
C7 N3 C11 110.3(4)
C7 N3 C13 127.5(4)
C11 N3 C13 122.0(4)
C8 N4 C12 110.0(4)
C8 N4 C14 130.0(4)
C12 N4 C14 119.8(4)
Cl2 C22 Cl1 112.1(3)
Cl2 C22 H22A 109.2
Cl1 C22 H22A 109.2
Cl2 C22 H22B 109.2
Cl1 C22 H22B 109.2
H22A C22 H22B 107.9
F3 P3 F5 89.4(3)
F3 P3 F4 179.7(3)
F5 P3 F4 90.9(3)
F3 P3 F6 90.8(2)
F5 P3 F6 179.7(3)
F4 P3 F6 88.9(2)
F3 P3 F2 90.2(2)
F5 P3 F2 89.95(19)
F4 P3 F2 89.82(19)
F6 P3 F2 89.99(19)
F3 P3 F1 90.5(2)
F5 P3 F1 89.9(2)
F4 P3 F1 89.44(19)
F6 P3 F1 90.1(2)
F2 P3 F1 179.3(2)
F10 P4 F8 94.3(3)
F10 P4 F11 91.3(2)
F8 P4 F11 90.8(2)
F10 P4 F9 175.8(3)
F8 P4 F9 89.9(3)
F11 P4 F9 88.8(2)
F10 P4 F12 90.6(2)
F8 P4 F12 90.4(2)
F11 P4 F12 177.7(2)
F9 P4 F12 89.2(2)
F10 P4 F7 89.4(3)
F8 P4 F7 176.3(3)
F11 P4 F7 89.26(19)
F9 P4 F7 86.4(2)
F12 P4 F7 89.42(19)

loop_
_geom_bond_atom_site_label_1
_geom_bond_atom_site_label_2
_geom_bond_distance
C1 O1 1.139(5)
C1 Fe1 1.798(6)
C2 O2 1.143(6)
C2 Fe2 1.786(6)
C3 O3 1.150(5)
C3 Fe1 1.868(5)
C3 Fe2 2.212(5)
C4 C5 1.488(8)
C4 S1 1.826(5)
C4 H4A 0.99
C4 H4B 0.99
C5 C6 1.487(7)
C5 H5A 0.99
C5 H5B 0.99
C6 S2 1.826(5)
C6 H6A 0.99
C6 H6B 0.99
C7 N1 1.349(5)
C7 N3 1.357(6)
C7 Fe1 1.987(5)
C8 N4 1.355(6)
C8 N2 1.356(6)
C8 Fe1 1.997(5)
C9 C11 1.325(7)
C9 N1 1.376(6)
C9 H9 0.95
C10 C12 1.313(7)
C10 N2 1.379(6)
C10 H10 0.95
C11 N3 1.388(6)
C11 H11 0.95
C12 N4 1.395(6)
C12 H12 0.95
C13 N3 1.452(6)
C13 H13A 0.98
C13 H13B 0.98
C13 H13C 0.98
C14 N4 1.466(6)
C14 H14A 0.98
C14 H14B 0.98
C14 H14C 0.98
C15 N2 1.445(6)
C15 N1 1.452(6)
C15 H15A 0.99
C15 H15B 0.99
C16 O16 1.425(6)
C16 H16A 0.98
C16 H16B 0.98
C16 H16C 0.98
C17 O17 1.396(7)
C17 H17A 0.98
C17 H17B 0.98
C17 H17C 0.98
C18 O18 1.399(6)
C18 H18A 0.98
C18 H48B 0.98
C18 H48C 0.98
C19 O19 1.414(7)
C19 H19A 0.98
C19 H19B 0.98
C19 H19C 0.98
C20 O20 1.404(7)
C20 H20A 0.98
C20 H20B 0.98
C20 H20C 0.98
C21 O21 1.434(6)
C21 H21A 0.98
C21 H21B 0.98
C21 H21C 0.98
O16 P1 1.589(4)
O17 P1 1.573(4)
O18 P1 1.563(4)
O19 P2 1.585(4)
O20 P2 1.582(4)
O21 P2 1.575(4)
S1 Fe2 2.2385(15)
S1 Fe1 2.3013(14)
S2 Fe2 2.2530(15)
S2 Fe1 2.3244(15)
Fe1 Fe2 2.5943(10)
Fe2 P2 2.1662(16)
Fe2 P1 2.2023(16)
C22 Cl2 1.735(6)
C22 Cl1 1.737(6)
C22 H22A 0.99
C22 H22B 0.99
P3 F3 1.558(4)
P3 F5 1.567(4)
P3 F4 1.569(4)
P3 F6 1.570(4)
P3 F2 1.580(3)
P3 F1 1.598(3)
P4 F10 1.530(4)
P4 F8 1.536(4)
P4 F11 1.583(3)
P4 F9 1.586(4)
P4 F12 1.590(3)
P4 F7 1.593(3)
